data_2205733
loop_
_publ_author_name
'Wei Zhou'
'Jie Yan'
'Wei-Xiao Hu'
'Chun-Nian Xia'

_publ_section_title
;
 10-(5-Chloro-2-hydroxybenzylidene)anthrone acetonitrile solvate
;
_journal_issue 5
_journal_name_full 'Acta Crystallographica Section E'
_journal_page_first o1523
_journal_page_last o1524
_journal_paper_doi 10.1107/S1600536805011955
_journal_volume 61
_journal_year 2005
_chemical_formula_iupac 'C21 H13 Cl O2 , C2 H3 N'
_chemical_formula_moiety 'C21 H13 Cl O2 , C2 H3 N'
_chemical_formula_sum 'C23 H16 Cl N O2'
_chemical_formula_weight 373.82
_chemical_name_systematic
;
10-(5-chloro-2-hydroxybenzylidene)anthrone acetonitrile solvate
;
_space_group_IT_number 14
_symmetry_cell_setting monoclinic
_symmetry_space_group_name_Hall '-P 2ybc'
_symmetry_space_group_name_H-M 'P 1 21/c 1'
_atom_sites_solution_hydrogens geom
_atom_sites_solution_primary direct
_atom_sites_solution_secondary difmap
_audit_creation_method SHELXL97
_cell_angle_alpha 90.00
_cell_angle_beta 92.05(2)
_cell_angle_gamma 90.00
_cell_formula_units_Z 4
_cell_length_a 7.602(2)
_cell_length_b 23.090(6)
_cell_length_c 10.711(3)
_cell_measurement_reflns_used 25
_cell_measurement_temperature 295(2)
_cell_measurement_theta_max 11.12
_cell_measurement_theta_min 9.63
_cell_volume 1878.9(9)
_computing_cell_refinement 'CAD-4 EXPRESS'
_computing_data_collection 'CAD-4 EXPRESS (Enraf-Nonius, 1994)'
_computing_data_reduction 'XCAD4 (Harms & Wocadlo, 1995)'
_computing_molecular_graphics 'ORTEP-3 for Windows (Version 1.05; Farrugia, 1997)'
_computing_publication_material SHELXL97
_computing_structure_refinement 'SHELXL97 (Sheldrick, 1997)'
_computing_structure_solution 'SHELXS97 (Sheldrick, 1997)'
_diffrn_ambient_temperature 295(2)
_diffrn_measured_fraction_theta_full 1.000
_diffrn_measured_fraction_theta_max 1.000
_diffrn_measurement_device_type 'Enraf-Nonius CAD-4'
_diffrn_measurement_method \w/2\q
_diffrn_radiation_monochromator graphite
_diffrn_radiation_source 'fine-focus sealed tube'
_diffrn_radiation_type MoK\a
_diffrn_radiation_wavelength 0.71073
_diffrn_reflns_av_R_equivalents 0.0343
_diffrn_reflns_av_sigmaI/netI 0.1240
_diffrn_reflns_limit_h_max 9
_diffrn_reflns_limit_h_min -9
_diffrn_reflns_limit_k_max 27
_diffrn_reflns_limit_k_min -1
_diffrn_reflns_limit_l_max 12
_diffrn_reflns_limit_l_min 0
_diffrn_reflns_number 3746
_diffrn_reflns_theta_full 25.17
_diffrn_reflns_theta_max 25.17
_diffrn_reflns_theta_min 1.76
_diffrn_standards_decay_% 0
_diffrn_standards_interval_time 60
_diffrn_standards_number 3
_exptl_absorpt_coefficient_mu 0.221
_exptl_absorpt_correction_T_max 0.9860
_exptl_absorpt_correction_T_min 0.8976
_exptl_absorpt_correction_type empirical
_exptl_absorpt_process_details '(North <i>et al.</i>, 1968)'
_exptl_crystal_colour brown
_exptl_crystal_density_diffrn 1.321
_exptl_crystal_density_method 'not measured'
_exptl_crystal_description plate
_exptl_crystal_F_000 776
_exptl_crystal_size_max 0.50
_exptl_crystal_size_mid 0.35
_exptl_crystal_size_min 0.05
_refine_diff_density_max 0.251
_refine_diff_density_min -0.236
_refine_ls_extinction_coef 0.0095(16)
_refine_ls_extinction_expression Fc^*^=kFc[1+0.001xFc^2^\l^3^/sin(2\q)]^-1/4^
_refine_ls_extinction_method 'SHELXL97 (Sheldrick, 1997)'
_refine_ls_goodness_of_fit_ref 0.984
_refine_ls_hydrogen_treatment constr
_refine_ls_matrix_type full
_refine_ls_number_parameters 247
_refine_ls_number_reflns 3368
_refine_ls_number_restraints 0
_refine_ls_restrained_S_all 0.984
_refine_ls_R_factor_all 0.1998
_refine_ls_R_factor_gt 0.0499
_refine_ls_shift/su_max 0.001
_refine_ls_shift/su_mean 0.000
_refine_ls_structure_factor_coef Fsqd
_refine_ls_weighting_details 'calc w = 1/[\s^2^(Fo^2^)+(0.0653P)^2^] where P=(Fo^2^+2Fc^2^)/3'
_refine_ls_weighting_scheme calc
_refine_ls_wR_factor_gt 0.1141
_refine_ls_wR_factor_ref 0.1586
_reflns_number_gt 2241
_reflns_number_total 3368
_reflns_threshold_expression I>2\s(I)
_cod_data_source_file hg6163.cif
_cod_data_source_block I
_cod_original_sg_symbol_H-M 'P 21/c'
_cod_database_code 2205733
_cod_database_fobs_code 2205733

loop_
_symmetry_equiv_pos_as_xyz
'x, y, z'
'-x, y+1/2, -z+1/2'
'-x, -y, -z'
'x, -y-1/2, z-1/2'

loop_
_atom_site_label
_atom_site_fract_x
_atom_site_fract_y
_atom_site_fract_z
_atom_site_U_iso_or_equiv
_atom_site_adp_type
_atom_site_calc_flag
_atom_site_refinement_flags
_atom_site_occupancy
_atom_site_type_symbol
Cl1 0.7340(2) 0.24549(6) 0.68186(11) 0.1040(6) Uani d . 1 Cl
O1 0.3115(4) 0.05643(15) 1.2026(2) 0.0879(11) Uani d . 1 O
O2 0.3384(4) 0.05304(13) 0.4548(2) 0.0635(8) Uani d . 1 O
H2 0.3362 0.0549 0.3774 0.095 Uiso calc R 1 H
C1 0.2346(6) -0.0487(2) 1.0814(4) 0.0681(13) Uani d . 1 C
H1 0.2381 -0.0490 1.1683 0.082 Uiso calc R 1 H
C2 0.2049(6) -0.0989(2) 1.0181(5) 0.0788(15) Uani d . 1 C
H2A 0.1899 -0.1334 1.0613 0.095 Uiso calc R 1 H
C3 0.1970(6) -0.09847(19) 0.8889(5) 0.0740(13) Uani d . 1 C
H3 0.1739 -0.1325 0.8449 0.089 Uiso calc R 1 H
C4 0.2234(5) -0.04782(18) 0.8262(4) 0.0617(12) Uani d . 1 C
H4 0.2180 -0.0482 0.7393 0.074 Uiso calc R 1 H
C5 0.2935(5) 0.05856(16) 0.8215(3) 0.0448(9) Uani d . 1 C
C6 0.2017(5) 0.16296(17) 0.8280(4) 0.0586(12) Uani d . 1 C
H6 0.1890 0.1633 0.7413 0.070 Uiso calc R 1 H
C7 0.1690(6) 0.2128(2) 0.8939(5) 0.0767(14) Uani d . 1 C
H7 0.1361 0.2464 0.8515 0.092 Uiso calc R 1 H
C8 0.1850(6) 0.2130(2) 1.0237(5) 0.0825(15) Uani d . 1 C
H8 0.1668 0.2470 1.0680 0.099 Uiso calc R 1 H
C9 0.2276(6) 0.1630(2) 1.0854(4) 0.0721(13) Uani d . 1 C
H9 0.2356 0.1630 1.1722 0.086 Uiso calc R 1 H
C10 0.2836(5) 0.0572(2) 1.0881(3) 0.0585(12) Uani d . 1 C
C11 0.2579(5) 0.00394(17) 0.8870(3) 0.0471(10) Uani d . 1 C
C12 0.2534(5) 0.11212(17) 0.8887(3) 0.0440(10) Uani d . 1 C
C13 0.2589(5) 0.11244(18) 1.0211(3) 0.0527(11) Uani d . 1 C
C14 0.2597(5) 0.00302(18) 1.0183(3) 0.0487(10) Uani d . 1 C
C15 0.3703(5) 0.05639(17) 0.7101(3) 0.0485(10) Uani d . 1 C
H15 0.3777 0.0195 0.6757 0.058 Uiso calc R 1 H
C16 0.4437(5) 0.10256(17) 0.6348(3) 0.0463(10) Uani d . 1 C
C17 0.4274(5) 0.09933(18) 0.5031(3) 0.0478(10) Uani d . 1 C
C18 0.4987(5) 0.14200(19) 0.4308(4) 0.0605(12) Uani d . 1 C
H18 0.4859 0.1398 0.3442 0.073 Uiso calc R 1 H
C19 0.5877(6) 0.1875(2) 0.4839(4) 0.0681(13) Uani d . 1 C
H19 0.6335 0.2163 0.4340 0.082 Uiso calc R 1 H
C20 0.6096(5) 0.19040(18) 0.6135(4) 0.0611(12) Uani d . 1 C
C21 0.5389(5) 0.14850(17) 0.6864(3) 0.0547(11) Uani d . 1 C
H21 0.5549 0.1508 0.7727 0.066 Uiso calc R 1 H
N1 0.0069(6) 0.1495(2) 0.3927(5) 0.1139(17) Uani d . 1 N
C22 -0.0774(7) 0.0767(2) 0.5622(5) 0.0970(17) Uani d . 1 C
H22A -0.1659 0.0510 0.5278 0.145 Uiso calc R 1 H
H22B -0.1228 0.0969 0.6324 0.145 Uiso calc R 1 H
H22C 0.0243 0.0547 0.5888 0.145 Uiso calc R 1 H
C23 -0.0287(6) 0.1180(2) 0.4681(5) 0.0794(15) Uani d . 1 C

loop_
_atom_site_aniso_label
_atom_site_aniso_U_11
_atom_site_aniso_U_22
_atom_site_aniso_U_33
_atom_site_aniso_U_12
_atom_site_aniso_U_13
_atom_site_aniso_U_23
Cl1 0.1375(12) 0.0919(10) 0.0842(9) -0.0491(9) 0.0283(8) -0.0181(8)
O1 0.115(3) 0.128(3) 0.0206(15) 0.008(2) -0.0065(14) -0.0024(16)
O2 0.087(2) 0.078(2) 0.0263(14) -0.0074(18) 0.0025(14) -0.0040(15)
C1 0.073(3) 0.086(4) 0.045(3) -0.009(3) 0.001(2) 0.025(3)
C2 0.079(4) 0.073(4) 0.084(4) -0.007(3) 0.001(3) 0.034(3)
C3 0.089(4) 0.051(3) 0.082(4) -0.010(3) 0.000(3) 0.006(3)
C4 0.080(3) 0.053(3) 0.052(2) -0.005(2) 0.000(2) 0.001(2)
C5 0.059(3) 0.049(2) 0.0254(18) 0.001(2) -0.0022(17) 0.002(2)
C6 0.072(3) 0.053(3) 0.051(3) 0.004(2) 0.009(2) 0.001(2)
C7 0.093(4) 0.059(3) 0.079(4) 0.005(3) 0.021(3) -0.005(3)
C8 0.102(4) 0.066(4) 0.081(4) -0.004(3) 0.021(3) -0.028(3)
C9 0.088(4) 0.082(4) 0.047(3) -0.004(3) 0.015(2) -0.023(3)
C10 0.057(3) 0.091(4) 0.028(2) -0.002(3) 0.0020(18) -0.001(3)
C11 0.056(3) 0.053(3) 0.032(2) -0.002(2) -0.0007(18) 0.005(2)
C12 0.050(2) 0.052(3) 0.030(2) -0.002(2) 0.0060(18) -0.001(2)
C13 0.060(3) 0.067(3) 0.031(2) -0.001(2) 0.0061(19) -0.007(2)
C14 0.047(2) 0.064(3) 0.035(2) 0.001(2) 0.0035(18) 0.010(2)
C15 0.069(3) 0.051(2) 0.0256(18) 0.001(2) 0.0014(17) -0.0025(19)
C16 0.057(3) 0.056(3) 0.026(2) 0.002(2) 0.0050(18) 0.0005(19)
C17 0.058(3) 0.056(3) 0.029(2) 0.002(2) 0.0017(19) 0.001(2)
C18 0.077(3) 0.077(3) 0.028(2) 0.006(3) 0.009(2) 0.012(2)
C19 0.083(3) 0.071(3) 0.052(3) -0.001(3) 0.019(2) 0.020(2)
C20 0.073(3) 0.059(3) 0.052(3) -0.005(2) 0.016(2) -0.004(2)
C21 0.067(3) 0.065(3) 0.032(2) -0.004(2) 0.005(2) -0.004(2)
N1 0.117(4) 0.105(4) 0.121(4) -0.008(3) 0.027(3) 0.004(3)
C22 0.087(4) 0.110(4) 0.094(4) 0.002(3) 0.003(3) 0.009(4)
C23 0.069(4) 0.087(4) 0.082(4) -0.004(3) 0.011(3) -0.010(3)

loop_
_atom_type_symbol
_atom_type_description
_atom_type_scat_dispersion_real
_atom_type_scat_dispersion_imag
_atom_type_scat_source
C C 0.0033 0.0016 'International Tables Vol C Tables 4.2.6.8 and 6.1.1.4'
H H 0.0000 0.0000 'International Tables Vol C Tables 4.2.6.8 and 6.1.1.4'
N N 0.0061 0.0033 'International Tables Vol C Tables 4.2.6.8 and 6.1.1.4'
O O 0.0106 0.0060 'International Tables Vol C Tables 4.2.6.8 and 6.1.1.4'
Cl Cl 0.1484 0.1585 'International Tables Vol C Tables 4.2.6.8 and 6.1.1.4'

loop_
_geom_angle_atom_site_label_1
_geom_angle_atom_site_label_2
_geom_angle_atom_site_label_3
_geom_angle
_geom_angle_publ_flag
C17 O2 H2 109.5 ?
C2 C1 C14 120.9(4) ?
C2 C1 H1 119.5 ?
C14 C1 H1 119.5 ?
C1 C2 C3 119.6(4) ?
C1 C2 H2A 120.2 ?
C3 C2 H2A 120.2 ?
C4 C3 C2 119.8(5) ?
C4 C3 H3 120.1 ?
C2 C3 H3 120.1 ?
C3 C4 C11 122.5(4) ?
C3 C4 H4 118.8 ?
C11 C4 H4 118.8 ?
C15 C5 C12 124.7(3) yes
C15 C5 C11 118.9(3) yes
C12 C5 C11 116.3(3) ?
C7 C6 C12 121.2(4) ?
C7 C6 H6 119.4 ?
C12 C6 H6 119.4 ?
C6 C7 C8 120.3(5) ?
C6 C7 H7 119.8 ?
C8 C7 H7 119.8 ?
C9 C8 C7 119.5(5) ?
C9 C8 H8 120.3 ?
C7 C8 H8 120.3 ?
C8 C9 C13 121.1(4) ?
C8 C9 H9 119.5 ?
C13 C9 H9 119.5 ?
O1 C10 C14 120.5(4) ?
O1 C10 C13 120.6(4) ?
C14 C10 C13 118.6(3) ?
C4 C11 C14 117.0(4) ?
C4 C11 C5 123.4(3) ?
C14 C11 C5 119.6(4) ?
C6 C12 C13 117.5(4) ?
C6 C12 C5 122.8(3) ?
C13 C12 C5 119.7(4) ?
C9 C13 C12 120.3(4) ?
C9 C13 C10 120.7(4) ?
C12 C13 C10 118.8(4) ?
C1 C14 C11 120.2(4) ?
C1 C14 C10 120.1(4) ?
C11 C14 C10 119.6(4) ?
C5 C15 C16 130.4(4) ?
C5 C15 H15 114.8 ?
C16 C15 H15 114.8 ?
C21 C16 C17 117.6(4) ?
C21 C16 C15 122.8(3) yes
C17 C16 C15 119.4(4) yes
O2 C17 C18 123.3(3) ?
O2 C17 C16 116.6(3) ?
C18 C17 C16 120.1(4) ?
C19 C18 C17 121.1(4) ?
C19 C18 H18 119.5 ?
C17 C18 H18 119.5 ?
C18 C19 C20 119.5(4) ?
C18 C19 H19 120.2 ?
C20 C19 H19 120.2 ?
C21 C20 C19 120.0(4) ?
C21 C20 Cl1 119.9(3) ?
C19 C20 Cl1 120.0(3) ?
C20 C21 C16 121.6(4) ?
C20 C21 H21 119.2 ?
C16 C21 H21 119.2 ?
C23 C22 H22A 109.5 ?
C23 C22 H22B 109.5 ?
H22A C22 H22B 109.5 ?
C23 C22 H22C 109.5 ?
H22A C22 H22C 109.5 ?
H22B C22 H22C 109.5 ?
N1 C23 C22 178.4(6) ?

loop_
_geom_bond_atom_site_label_1
_geom_bond_atom_site_label_2
_geom_bond_distance
_geom_bond_publ_flag
Cl1 C20 1.732(4) yes
O1 C10 1.237(4) yes
O2 C17 1.358(4) yes
O2 H2 0.8299 ?
C1 C2 1.358(6) ?
C1 C14 1.390(5) ?
C1 H1 0.9300 ?
C2 C3 1.383(6) ?
C2 H2A 0.9300 ?
C3 C4 1.367(5) ?
C3 H3 0.9300 ?
C4 C11 1.382(5) ?
C4 H4 0.9300 ?
C5 C15 1.348(4) yes
C5 C12 1.469(5) ?
C5 C11 1.473(5) ?
C6 C7 1.377(5) ?
C6 C12 1.392(5) ?
C6 H6 0.9300 ?
C7 C8 1.391(6) ?
C7 H7 0.9300 ?
C8 C9 1.363(6) ?
C8 H8 0.9300 ?
C9 C13 1.382(5) ?
C9 H9 0.9300 ?
C10 C14 1.465(5) ?
C10 C13 1.473(5) ?
C11 C14 1.406(5) ?
C12 C13 1.417(5) ?
C15 C16 1.460(5) ?
C15 H15 0.9300 ?
C16 C21 1.388(5) ?
C16 C17 1.413(4) ?
C17 C18 1.377(5) ?
C18 C19 1.362(5) ?
C18 H18 0.9300 ?
C19 C20 1.394(5) ?
C19 H19 0.9300 ?
C20 C21 1.365(5) ?
C21 H21 0.9300 ?
N1 C23 1.127(6) ?
C22 C23 1.445(7) ?
C22 H22A 0.9599 ?
C22 H22B 0.9599 ?
C22 H22C 0.9599 ?

loop_
_geom_torsion_atom_site_label_1
_geom_torsion_atom_site_label_2
_geom_torsion_atom_site_label_3
_geom_torsion_atom_site_label_4
_geom_torsion
_geom_torsion_publ_flag
C14 C1 C2 C3 -0.9(7) ?
C1 C2 C3 C4 1.6(7) ?
C2 C3 C4 C11 -0.1(7) ?
C12 C6 C7 C8 -0.8(7) ?
C6 C7 C8 C9 -2.2(7) ?
C7 C8 C9 C13 1.5(7) ?
C3 C4 C11 C14 -1.9(6) ?
C3 C4 C11 C5 177.6(4) ?
C15 C5 C11 C4 -29.7(5) ?
C12 C5 C11 C4 154.7(4) ?
C15 C5 C11 C14 149.7(4) ?
C12 C5 C11 C14 -25.9(5) ?
C7 C6 C12 C13 4.4(6) ?
C7 C6 C12 C5 -178.5(4) ?
C15 C5 C12 C6 34.9(6) ?
C11 C5 C12 C6 -149.8(3) ?
C15 C5 C12 C13 -148.0(4) ?
C11 C5 C12 C13 27.3(5) ?
C8 C9 C13 C12 2.2(7) ?
C8 C9 C13 C10 -172.5(4) ?
C6 C12 C13 C9 -5.1(6) ?
C5 C12 C13 C9 177.7(4) ?
C6 C12 C13 C10 169.8(3) ?
C5 C12 C13 C10 -7.4(5) ?
O1 C10 C13 C9 -14.4(6) ?
C14 C10 C13 C9 160.5(4) ?
O1 C10 C13 C12 170.8(4) ?
C14 C10 C13 C12 -14.4(5) ?
C2 C1 C14 C11 -1.2(6) ?
C2 C1 C14 C10 177.2(4) ?
C4 C11 C14 C1 2.5(6) ?
C5 C11 C14 C1 -176.9(4) ?
C4 C11 C14 C10 -175.9(3) ?
C5 C11 C14 C10 4.6(5) ?
O1 C10 C14 C1 12.3(6) ?
C13 C10 C14 C1 -162.6(4) ?
O1 C10 C14 C11 -169.3(4) ?
C13 C10 C14 C11 15.8(5) ?
C12 C5 C15 C16 5.5(6) yes
C11 C5 C15 C16 -169.7(4) yes
C5 C15 C16 C21 39.1(6) yes
C5 C15 C16 C17 -144.7(4) yes
C21 C16 C17 O2 178.0(3) ?
C15 C16 C17 O2 1.6(5) ?
C21 C16 C17 C18 -2.4(5) ?
C15 C16 C17 C18 -178.8(3) ?
O2 C17 C18 C19 -179.6(4) ?
C16 C17 C18 C19 0.8(6) ?
C17 C18 C19 C20 1.1(6) ?
C18 C19 C20 C21 -1.3(6) ?
C18 C19 C20 Cl1 176.0(3) ?
C19 C20 C21 C16 -0.4(6) ?
Cl1 C20 C21 C16 -177.7(3) ?
C17 C16 C21 C20 2.2(6) ?
C15 C16 C21 C20 178.5(4) ?

loop_
_cod_related_entry_id
_cod_related_entry_database
_cod_related_entry_code
1 ChemSpider 21129587
